data_2218679
loop_
_publ_author_name
'Wan Nazihah Wan Ibrahim'
'Shamsuddin, Mustaffa'
'Chantrapromma, Suchada'
'Fun, Hoong-Kun'

_publ_section_title
;{2,2'-[(2,2-Dimethylpropane-1,3-diyl)bis(nitrilomethylidyne)]diphenolato}palladium(II)
 ethanol hemisolvate
;
_journal_coeditor_code EZ2126
_journal_issue 7
_journal_name_full 'Acta Crystallographica Section E'
_journal_page_first m909
_journal_page_last m910
_journal_paper_doi 10.1107/S1600536808017078
_journal_volume 64
_journal_year 2008
_chemical_formula_iupac '[Pd (C19 H20 N2 O2)], 0.5C2 H6 O'
_chemical_formula_moiety 'C19 H20 N2 O2 Pd, 0.5(C2 H6 O)'
_chemical_formula_sum 'C20 H23 N2 O2.5 Pd'
_chemical_formula_weight 437.83
_chemical_melting_point_gt 608.1
_chemical_melting_point_lt 608.6
_chemical_name_systematic
'{2,2'-[(2,2-Dimethylpropane-1,3-diyl)bis(nitrilomethylidyne)]diphenolato}palladium(II) ethanol hemisolvate'
_space_group_IT_number 14
_symmetry_cell_setting monoclinic
_symmetry_space_group_name_Hall '-P 2ybc'
_symmetry_space_group_name_H-M 'P 1 21/c 1'
_atom_sites_solution_hydrogens geom
_atom_sites_solution_primary direct
_atom_sites_solution_secondary difmap
_audit_creation_method SHELXL-97
_cell_angle_alpha 90.00
_cell_angle_beta 101.0920(10)
_cell_angle_gamma 90.00
_cell_formula_units_Z 8
_cell_length_a 12.2453(3)
_cell_length_b 13.7334(3)
_cell_length_c 22.8442(5)
_cell_measurement_reflns_used 11002
_cell_measurement_temperature 296(2)
_cell_measurement_theta_max 30.00
_cell_measurement_theta_min 1.74
_cell_volume 3769.94(15)
_computing_cell_refinement 'APEX2 (Bruker, 2005)'
_computing_data_collection 'APEX2 (Bruker, 2005)'
_computing_data_reduction 'SAINT (Bruker, 2005)'
_computing_molecular_graphics 'SHELXTL (Sheldrick, 2008)'
_computing_publication_material
;
SHELXTL (Sheldrick, 2008) and PLATON (Spek, 2003)
;
_computing_structure_refinement 'SHELXTL (Sheldrick, 2008)'
_computing_structure_solution 'SHELXTL (Sheldrick, 2008)'
_diffrn_ambient_temperature 296(2)
_diffrn_detector_area_resol_mean 8.33
_diffrn_measured_fraction_theta_full 1.000
_diffrn_measured_fraction_theta_max 1.000
_diffrn_measurement_device_type
;
Bruker SMART APEXII CCD area-detector
;
_diffrn_measurement_method \w
_diffrn_radiation_monochromator graphite
_diffrn_radiation_source 'fine-focus sealed tube'
_diffrn_radiation_type MoK\a
_diffrn_radiation_wavelength 0.71073
_diffrn_reflns_av_R_equivalents 0.0386
_diffrn_reflns_av_sigmaI/netI 0.0240
_diffrn_reflns_limit_h_max 17
_diffrn_reflns_limit_h_min -17
_diffrn_reflns_limit_k_max 19
_diffrn_reflns_limit_k_min -18
_diffrn_reflns_limit_l_max 30
_diffrn_reflns_limit_l_min -32
_diffrn_reflns_number 93296
_diffrn_reflns_theta_full 30.00
_diffrn_reflns_theta_max 30.00
_diffrn_reflns_theta_min 1.74
_diffrn_standards_number 0
_exptl_absorpt_coefficient_mu 1.003
_exptl_absorpt_correction_T_max 0.8044
_exptl_absorpt_correction_T_min 0.6900
_exptl_absorpt_correction_type multi-scan
_exptl_absorpt_process_details '(SADABS; Bruker, 2005)'
_exptl_crystal_colour Yellow
_exptl_crystal_density_diffrn 1.543
_exptl_crystal_density_method 'not measured'
_exptl_crystal_description Block
_exptl_crystal_F_000 1784
_exptl_crystal_size_max 0.38
_exptl_crystal_size_mid 0.33
_exptl_crystal_size_min 0.23
_refine_diff_density_max 0.811
_refine_diff_density_min -0.656
_refine_ls_extinction_method none
_refine_ls_goodness_of_fit_ref 1.128
_refine_ls_hydrogen_treatment constr
_refine_ls_matrix_type full
_refine_ls_number_parameters 474
_refine_ls_number_reflns 11002
_refine_ls_number_restraints 0
_refine_ls_restrained_S_all 1.128
_refine_ls_R_factor_all 0.0537
_refine_ls_R_factor_gt 0.0423
_refine_ls_shift/su_max 0.001
_refine_ls_shift/su_mean 0.000
_refine_ls_structure_factor_coef Fsqd
_refine_ls_weighting_details 'calc w=1/[\s^2^(Fo^2^)+(0.0432P)^2^+6.804P] where P=(Fo^2^+2Fc^2^)/3'
_refine_ls_weighting_scheme calc
_refine_ls_wR_factor_gt 0.1235
_refine_ls_wR_factor_ref 0.1296
_reflns_number_gt 8985
_reflns_number_total 11002
_reflns_threshold_expression I>2\s(I)
_cod_data_source_file ez2126.cif
_cod_data_source_block I
_cod_depositor_comments
;
The following automatic conversions were performed:
'_symmetry_cell_setting' value 'Monoclinic' changed to 'monoclinic'
according to '/home/saulius/struct/CIF-dictionaries/cif_core.dic'
dictionary named 'cif_core.dic' version 2.4.1 from 2010-06-29.

Automatic conversion script
Id: cif_fix_enum 1527 2010-12-29 10:47:43Z saulius 

The following automatic conversions were performed:

'_symmetry_cell_setting' value 'Monoclinic' changed to 'monoclinic'
according to /home/saulius/struct/CIF-dictionaries/cif_core.dic
dictionary named 'cif_core.dic' version 2.4.1 from 2010-06-29.

Automatic conversion script
Id: cif_fix_values 1715 2011-07-08 13:25:40Z adriana 
;
_cod_original_sg_symbol_H-M 'P 21/c'
_cod_original_formula_sum 'C20 H23 N2 O2.5 Pd1'
_cod_database_code 2218679
_cod_database_fobs_code 2218679

loop_
_symmetry_equiv_pos_as_xyz
'x, y, z'
'-x, y+1/2, -z+1/2'
'-x, -y, -z'
'x, -y-1/2, z-1/2'

loop_
_atom_site_type_symbol
_atom_site_label
_atom_site_fract_x
_atom_site_fract_y
_atom_site_fract_z
_atom_site_U_iso_or_equiv
_atom_site_adp_type
_atom_site_calc_flag
_atom_site_refinement_flags
_atom_site_occupancy
_atom_site_disorder_assembly
_atom_site_disorder_group
Pd Pd1A 0.20617(2) 0.67812(2) 0.247364(11) 0.03888(8) Uani d . 1 . .
O O1A 0.1533(2) 0.6938(2) 0.16026(12) 0.0555(7) Uani d . 1 . .
O O2A 0.0603(2) 0.6083(2) 0.23691(12) 0.0530(7) Uani d . 1 . .
N N1A 0.3445(2) 0.7573(2) 0.24716(13) 0.0404(6) Uani d . 1 . .
N N2A 0.2422(3) 0.6491(2) 0.33484(13) 0.0419(6) Uani d . 1 . .
C C1A 0.4329(3) 0.7719(3) 0.30025(17) 0.0516(9) Uani d . 1 . .
H H1A 0.4694 0.8335 0.2960 0.062 Uiso calc R 1 . .
H H1B 0.4879 0.7209 0.3011 0.062 Uiso calc R 1 . .
C C2A 0.3643(3) 0.7980(3) 0.19958(16) 0.0441(7) Uani d . 1 . .
H H2A 0.4285 0.8357 0.2047 0.053 Uiso calc R 1 . .
C C3A 0.3023(3) 0.7937(3) 0.14014(16) 0.0447(8) Uani d . 1 . .
C C4A 0.3479(4) 0.8453(4) 0.09669(19) 0.0603(11) Uani d . 1 . .
H H4A 0.4132 0.8808 0.1084 0.072 Uiso calc R 1 . .
C C5A 0.2975(5) 0.8435(4) 0.0380(2) 0.0778(16) Uani d . 1 . .
H H5A 0.3267 0.8788 0.0099 0.093 Uiso calc R 1 . .
C C6A 0.2013(5) 0.7877(4) 0.0209(2) 0.0783(16) Uani d . 1 . .
H H6A 0.1680 0.7845 -0.0193 0.094 Uiso calc R 1 . .
C C7A 0.1551(4) 0.7376(4) 0.06169(18) 0.0626(11) Uani d . 1 . .
H H7A 0.0909 0.7011 0.0489 0.075 Uiso calc R 1 . .
C C8A 0.2034(3) 0.7406(3) 0.12297(16) 0.0459(8) Uani d . 1 . .
C C9A 0.0151(3) 0.5704(3) 0.27855(18) 0.0465(8) Uani d . 1 . .
C C10A -0.0911(4) 0.5261(3) 0.2617(2) 0.0581(10) Uani d . 1 . .
H H10A -0.1253 0.5246 0.2216 0.070 Uiso calc R 1 . .
C C11A -0.1441(4) 0.4854(3) 0.3035(2) 0.0651(12) Uani d . 1 . .
H H11A -0.2133 0.4563 0.2913 0.078 Uiso calc R 1 . .
C C12A -0.0965(4) 0.4870(4) 0.3633(2) 0.0670(12) Uani d . 1 . .
H H12A -0.1337 0.4595 0.3911 0.080 Uiso calc R 1 . .
C C13A 0.0048(4) 0.5287(3) 0.3815(2) 0.0574(10) Uani d . 1 . .
H H13A 0.0362 0.5304 0.4219 0.069 Uiso calc R 1 . .
C C14A 0.0640(3) 0.5701(3) 0.33940(17) 0.0455(8) Uani d . 1 . .
C C15A 0.1737(3) 0.6056(3) 0.36258(16) 0.0446(8) Uani d . 1 . .
H H15A 0.1991 0.5959 0.4032 0.054 Uiso calc R 1 . .
C C16A 0.3527(3) 0.6716(3) 0.37029(17) 0.0500(9) Uani d . 1 . .
H H16A 0.4054 0.6238 0.3612 0.060 Uiso calc R 1 . .
H H16B 0.3497 0.6652 0.4122 0.060 Uiso calc R 1 . .
C C17A 0.3951(3) 0.7722(3) 0.35969(16) 0.0449(8) Uani d . 1 . .
C C18A 0.4980(4) 0.7901(4) 0.4079(2) 0.0659(12) Uani d . 1 . .
H H18A 0.4770 0.7919 0.4463 0.099 Uiso calc R 1 . .
H H18B 0.5313 0.8511 0.4006 0.099 Uiso calc R 1 . .
H H18C 0.5506 0.7384 0.4072 0.099 Uiso calc R 1 . .
C C19A 0.3091(4) 0.8516(3) 0.3627(2) 0.0656(12) Uani d . 1 . .
H H19A 0.2863 0.8487 0.4006 0.098 Uiso calc R 1 . .
H H19B 0.2456 0.8419 0.3313 0.098 Uiso calc R 1 . .
H H19C 0.3413 0.9142 0.3581 0.098 Uiso calc R 1 . .
C C20A 0.1426(9) 0.0756(7) 0.4083(5) 0.130(3) Uani d . 1 . .
H H20A 0.1760 0.1273 0.3888 0.156 Uiso calc PR 0.77(2) A 1
H H20B 0.1380 0.0175 0.3838 0.156 Uiso calc PR 0.77(2) A 1
H H20C 0.0912 0.0220 0.4033 0.156 Uiso d PR 0.23(2) A 2
H H20D 0.1936 0.0613 0.3824 0.156 Uiso d PR 0.23(2) A 2
C C21A 0.2108(10) 0.0561(9) 0.4695(4) 0.170(5) Uani d . 1 A .
H H21A 0.2848 0.0373 0.4659 0.256 Uiso calc R 1 . .
H H21B 0.1770 0.0045 0.4881 0.256 Uiso calc R 1 . .
H H21C 0.2141 0.1140 0.4933 0.256 Uiso calc R 1 . .
O O5A 0.0483(10) 0.1001(10) 0.4158(6) 0.166(6) Uani d P 0.77(2) A 1
H H5AB 0.0085 0.1116 0.3834 0.249 Uiso calc PR 0.77(2) A 1
O O5B 0.0875(19) 0.143(2) 0.3783(14) 0.104(11) Uani d P 0.23(2) A 2
H H5BA 0.0642 0.1245 0.3441 0.157 Uiso calc PR 0.23(2) A 2
Pd Pd1B 0.31413(3) 0.43936(2) 0.261629(14) 0.04845(9) Uani d . 1 . .
O O1B 0.4597(2) 0.5063(2) 0.26439(15) 0.0637(8) Uani d . 1 . .
O O2B 0.3781(3) 0.4244(3) 0.34754(15) 0.0747(10) Uani d . 1 . .
N N1B 0.2659(3) 0.4668(2) 0.17540(15) 0.0490(7) Uani d . 1 . .
N N2B 0.1765(3) 0.3646(3) 0.26900(18) 0.0598(9) Uani d . 1 . .
C C1B 0.1535(4) 0.4404(3) 0.1444(2) 0.0632(12) Uani d . 1 . .
H H1C 0.1489 0.4478 0.1018 0.076 Uiso calc R 1 . .
H H1D 0.1003 0.4850 0.1564 0.076 Uiso calc R 1 . .
C C2B 0.3247(3) 0.5142(3) 0.1439(2) 0.0537(9) Uani d . 1 . .
H H2B 0.2924 0.5225 0.1039 0.064 Uiso calc R 1 . .
C C3B 0.4330(3) 0.5560(3) 0.1622(2) 0.0556(10) Uani d . 1 . .
C C4B 0.4766(5) 0.6069(4) 0.1186(3) 0.0770(14) Uani d . 1 . .
H H4B 0.4361 0.6100 0.0798 0.092 Uiso calc R 1 . .
C C5B 0.5785(6) 0.6522(4) 0.1326(4) 0.098(2) Uani d . 1 . .
H H5B 0.6068 0.6868 0.1038 0.118 Uiso calc R 1 . .
C C6B 0.6377(5) 0.6453(4) 0.1902(4) 0.096(2) Uani d . 1 . .
H H6B 0.7073 0.6746 0.1996 0.115 Uiso calc R 1 . .
C C7B 0.5982(4) 0.5973(4) 0.2341(3) 0.0790(16) Uani d . 1 . .
H H7B 0.6402 0.5949 0.2726 0.095 Uiso calc R 1 . .
C C8B 0.4930(3) 0.5509(3) 0.2207(2) 0.0587(11) Uani d . 1 . .
C C9B 0.3223(6) 0.4019(4) 0.3892(2) 0.0790(17) Uani d . 1 . .
C C10B 0.3738(7) 0.4180(5) 0.4496(3) 0.104(2) Uani d . 1 . .
H H10B 0.4454 0.4434 0.4587 0.125 Uiso calc R 1 . .
C C11B 0.3171(11) 0.3960(7) 0.4949(4) 0.145(5) Uani d . 1 . .
H H11B 0.3519 0.4073 0.5342 0.174 Uiso calc R 1 . .
C C12B 0.2135(11) 0.3588(8) 0.4841(5) 0.150(5) Uani d . 1 . .
H H12B 0.1769 0.3462 0.5154 0.180 Uiso calc R 1 . .
C C13B 0.1631(8) 0.3400(5) 0.4271(3) 0.116(3) Uani d . 1 . .
H H13B 0.0925 0.3123 0.4198 0.139 Uiso calc R 1 . .
C C14B 0.2151(6) 0.3613(4) 0.3784(3) 0.0831(18) Uani d . 1 . .
C C15B 0.1529(5) 0.3416(3) 0.3197(3) 0.0738(15) Uani d . 1 . .
H H15B 0.0866 0.3076 0.3182 0.089 Uiso calc R 1 . .
C C16B 0.0904(4) 0.3331(4) 0.2181(3) 0.0781(15) Uani d . 1 . .
H H16C 0.0253 0.3739 0.2169 0.094 Uiso calc R 1 . .
H H16D 0.0690 0.2670 0.2257 0.094 Uiso calc R 1 . .
C C17B 0.1214(4) 0.3358(3) 0.1574(2) 0.0567(10) Uani d . 1 . .
C C18B 0.0165(4) 0.3119(4) 0.1106(3) 0.0839(17) Uani d . 1 . .
H H18D 0.0330 0.3177 0.0713 0.126 Uiso calc R 1 . .
H H18E -0.0419 0.3566 0.1147 0.126 Uiso calc R 1 . .
H H18F -0.0070 0.2466 0.1166 0.126 Uiso calc R 1 . .
C C19B 0.2109(4) 0.2634(3) 0.1517(2) 0.0701(13) Uani d . 1 . .
H H19D 0.2742 0.2737 0.1831 0.105 Uiso calc R 1 . .
H H19E 0.2326 0.2716 0.1138 0.105 Uiso calc R 1 . .
H H19F 0.1831 0.1986 0.1545 0.105 Uiso calc R 1 . .

loop_
_atom_site_aniso_label
_atom_site_aniso_U_11
_atom_site_aniso_U_22
_atom_site_aniso_U_33
_atom_site_aniso_U_12
_atom_site_aniso_U_13
_atom_site_aniso_U_23
Pd1A 0.04093(14) 0.04101(14) 0.03494(13) -0.00268(10) 0.00789(10) 0.00081(10)
O1A 0.0576(16) 0.0694(18) 0.0376(13) -0.0165(14) 0.0042(12) 0.0055(12)
O2A 0.0497(15) 0.0664(18) 0.0427(14) -0.0157(13) 0.0082(11) 0.0014(12)
N1A 0.0385(14) 0.0450(15) 0.0377(14) -0.0013(12) 0.0070(11) 0.0010(12)
N2A 0.0483(16) 0.0395(14) 0.0373(14) 0.0001(12) 0.0069(12) -0.0009(11)
C1A 0.0415(19) 0.065(2) 0.046(2) -0.0075(17) 0.0035(15) 0.0051(18)
C2A 0.0438(18) 0.0477(19) 0.0418(17) -0.0027(15) 0.0106(14) -0.0004(15)
C3A 0.051(2) 0.0472(19) 0.0382(17) -0.0010(16) 0.0137(15) 0.0007(14)
C4A 0.067(3) 0.071(3) 0.046(2) -0.015(2) 0.0178(19) 0.0035(19)
C5A 0.095(4) 0.097(4) 0.045(2) -0.034(3) 0.021(2) 0.009(2)
C6A 0.100(4) 0.098(4) 0.035(2) -0.024(3) 0.008(2) 0.002(2)
C7A 0.072(3) 0.073(3) 0.041(2) -0.019(2) 0.0058(19) 0.0010(19)
C8A 0.051(2) 0.049(2) 0.0375(17) 0.0014(16) 0.0090(15) 0.0015(15)
C9A 0.047(2) 0.0385(17) 0.056(2) -0.0025(15) 0.0150(16) 0.0030(15)
C10A 0.051(2) 0.056(2) 0.068(3) -0.0066(18) 0.016(2) 0.001(2)
C11A 0.054(2) 0.058(3) 0.086(3) -0.010(2) 0.020(2) 0.009(2)
C12A 0.069(3) 0.061(3) 0.079(3) -0.010(2) 0.035(3) 0.012(2)
C13A 0.067(3) 0.052(2) 0.057(2) -0.005(2) 0.024(2) 0.0073(18)
C14A 0.051(2) 0.0357(17) 0.053(2) -0.0005(15) 0.0186(16) 0.0023(15)
C15A 0.060(2) 0.0359(17) 0.0392(17) 0.0020(15) 0.0132(16) 0.0006(13)
C16A 0.052(2) 0.054(2) 0.0409(18) -0.0038(17) 0.0004(15) 0.0084(16)
C17A 0.0469(19) 0.0467(19) 0.0393(17) -0.0044(15) 0.0038(14) -0.0029(14)
C18A 0.062(3) 0.081(3) 0.049(2) -0.018(2) -0.0036(19) -0.001(2)
C19A 0.069(3) 0.053(2) 0.076(3) 0.004(2) 0.014(2) -0.017(2)
C20A 0.149(9) 0.095(6) 0.161(9) 0.019(6) 0.066(7) -0.002(6)
C21A 0.214(12) 0.200(12) 0.090(6) 0.054(10) 0.012(7) 0.001(6)
O5A 0.127(8) 0.172(10) 0.199(12) -0.001(7) 0.032(8) -0.037(9)
O5B 0.068(13) 0.12(2) 0.113(19) -0.026(12) -0.005(11) 0.008(14)
Pd1B 0.04901(17) 0.04124(15) 0.05369(17) 0.00567(12) 0.00636(12) -0.00465(12)
O1B 0.0474(16) 0.0648(19) 0.073(2) -0.0018(14) -0.0043(14) -0.0102(16)
O2B 0.084(2) 0.079(2) 0.0561(18) 0.0227(19) 0.0020(17) -0.0023(16)
N1B 0.0443(17) 0.0384(15) 0.0600(19) -0.0051(13) -0.0005(14) -0.0031(14)
N2B 0.067(2) 0.0447(18) 0.073(2) 0.0027(16) 0.0266(19) 0.0007(17)
C1B 0.051(2) 0.055(2) 0.076(3) -0.0099(19) -0.008(2) 0.006(2)
C2B 0.052(2) 0.0412(19) 0.064(2) -0.0044(16) 0.0034(18) -0.0022(17)
C3B 0.048(2) 0.0376(18) 0.083(3) -0.0029(16) 0.016(2) -0.0081(19)
C4B 0.079(3) 0.055(3) 0.103(4) -0.010(2) 0.032(3) 0.003(3)
C5B 0.086(4) 0.066(3) 0.158(7) -0.017(3) 0.060(5) -0.002(4)
C6B 0.057(3) 0.072(3) 0.166(7) -0.022(3) 0.039(4) -0.027(4)
C7B 0.044(2) 0.069(3) 0.119(5) -0.008(2) 0.002(3) -0.029(3)
C8B 0.043(2) 0.043(2) 0.090(3) -0.0023(16) 0.011(2) -0.018(2)
C9B 0.123(5) 0.059(3) 0.055(3) 0.041(3) 0.016(3) 0.006(2)
C10B 0.157(7) 0.087(4) 0.063(3) 0.057(4) 0.010(4) 0.005(3)
C11B 0.262(13) 0.114(7) 0.060(4) 0.102(9) 0.032(7) 0.023(4)
C12B 0.241(13) 0.130(8) 0.098(7) 0.070(9) 0.083(9) 0.047(6)
C13B 0.173(8) 0.092(5) 0.099(5) 0.041(5) 0.069(5) 0.041(4)
C14B 0.122(5) 0.059(3) 0.077(4) 0.039(3) 0.043(4) 0.023(3)
C15B 0.092(4) 0.050(2) 0.091(4) 0.018(2) 0.046(3) 0.014(2)
C16B 0.062(3) 0.077(3) 0.098(4) -0.021(3) 0.021(3) -0.014(3)
C17B 0.047(2) 0.046(2) 0.076(3) -0.0097(17) 0.0090(19) -0.0062(19)
C18B 0.059(3) 0.066(3) 0.117(5) -0.022(2) -0.005(3) -0.006(3)
C19B 0.071(3) 0.053(2) 0.084(3) 0.002(2) 0.009(3) -0.017(2)

loop_
_atom_type_symbol
_atom_type_description
_atom_type_scat_dispersion_real
_atom_type_scat_dispersion_imag
_atom_type_scat_source
C C 0.0033 0.0016 'International Tables Vol C Tables 4.2.6.8 and 6.1.1.4'
H H 0.0000 0.0000 'International Tables Vol C Tables 4.2.6.8 and 6.1.1.4'
N N 0.0061 0.0033 'International Tables Vol C Tables 4.2.6.8 and 6.1.1.4'
O O 0.0106 0.0060 'International Tables Vol C Tables 4.2.6.8 and 6.1.1.4'
Pd Pd -0.9988 1.0072 'International Tables Vol C Tables 4.2.6.8 and 6.1.1.4'

loop_
_geom_angle_atom_site_label_1
_geom_angle_atom_site_label_2
_geom_angle_atom_site_label_3
_geom_angle
O1A Pd1A O2A 79.66(11)
O1A Pd1A N2A 172.05(12)
O2A Pd1A N2A 92.53(12)
O1A Pd1A N1A 92.95(11)
O2A Pd1A N1A 172.15(11)
N2A Pd1A N1A 94.92(12)
C8A O1A Pd1A 127.1(2)
C9A O2A Pd1A 127.0(2)
C2A N1A C1A 114.1(3)
C2A N1A Pd1A 122.1(3)
C1A N1A Pd1A 123.7(2)
C15A N2A C16A 116.3(3)
C15A N2A Pd1A 122.9(3)
C16A N2A Pd1A 120.8(2)
N1A C1A C17A 115.8(3)
N1A C1A H1A 108.3
C17A C1A H1A 108.3
N1A C1A H1B 108.3
C17A C1A H1B 108.3
H1A C1A H1B 107.4
N1A C2A C3A 129.5(4)
N1A C2A H2A 115.2
C3A C2A H2A 115.2
C8A C3A C4A 119.9(4)
C8A C3A C2A 124.1(3)
C4A C3A C2A 116.0(4)
C5A C4A C3A 121.0(4)
C5A C4A H4A 119.5
C3A C4A H4A 119.5
C4A C5A C6A 118.9(4)
C4A C5A H5A 120.6
C6A C5A H5A 120.6
C7A C6A C5A 121.6(4)
C7A C6A H6A 119.2
C5A C6A H6A 119.2
C6A C7A C8A 120.8(4)
C6A C7A H7A 119.6
C8A C7A H7A 119.6
O1A C8A C3A 124.1(3)
O1A C8A C7A 118.1(4)
C3A C8A C7A 117.8(3)
O2A C9A C14A 124.4(3)
O2A C9A C10A 118.0(4)
C14A C9A C10A 117.5(4)
C11A C10A C9A 121.1(4)
C11A C10A H10A 119.5
C9A C10A H10A 119.5
C10A C11A C12A 121.1(4)
C10A C11A H11A 119.4
C12A C11A H11A 119.4
C13A C12A C11A 119.8(4)
C13A C12A H12A 120.1
C11A C12A H12A 120.1
C12A C13A C14A 121.0(4)
C12A C13A H13A 119.5
C14A C13A H13A 119.5
C9A C14A C13A 119.5(4)
C9A C14A C15A 123.8(3)
C13A C14A C15A 116.6(4)
N2A C15A C14A 128.9(3)
N2A C15A H15A 115.5
C14A C15A H15A 115.5
N2A C16A C17A 114.3(3)
N2A C16A H16A 108.7
C17A C16A H16A 108.7
N2A C16A H16B 108.7
C17A C16A H16B 108.7
H16A C16A H16B 107.6
C16A C17A C1A 108.3(3)
C16A C17A C18A 107.0(3)
C1A C17A C18A 107.1(3)
C16A C17A C19A 112.6(4)
C1A C17A C19A 112.0(4)
C18A C17A C19A 109.5(4)
C17A C18A H18A 109.5
C17A C18A H18B 109.5
H18A C18A H18B 109.5
C17A C18A H18C 109.5
H18A C18A H18C 109.5
H18B C18A H18C 109.5
C17A C19A H19A 109.5
C17A C19A H19B 109.5
H19A C19A H19B 109.5
C17A C19A H19C 109.5
H19A C19A H19C 109.5
H19B C19A H19C 109.5
O5A C20A O5B 57.8(12)
O5A C20A C21A 106.5(11)
O5B C20A C21A 140.6(15)
O5A C20A H20A 110.4
O5B C20A H20A 56.1
C21A C20A H20A 110.4
O5A C20A H20B 110.4
O5B C20A H20B 109.0
C21A C20A H20B 110.4
H20A C20A H20B 108.6
O5A C20A H20C 67.7
O5B C20A H20C 103.3
C21A C20A H20C 102.0
H20A C20A H20C 146.1
H20B C20A H20C 48.5
O5A C20A H20D 150.5
O5B C20A H20D 99.0
C21A C20A H20D 103.0
H20A C20A H20D 58.9
H20B C20A H20D 56.5
H20C C20A H20D 105.0
C20A C21A H21A 109.5
C20A C21A H21B 109.5
H21A C21A H21B 109.5
C20A C21A H21C 109.5
H21A C21A H21C 109.5
H21B C21A H21C 109.5
C20A O5A H20C 45.2
C20A O5A H5AB 109.5
H20C O5A H5AB 99.3
C20A O5B H5BA 109.5
O2B Pd1B N1B 172.48(15)
O2B Pd1B O1B 80.54(16)
N1B Pd1B O1B 92.14(13)
O2B Pd1B N2B 92.43(17)
N1B Pd1B N2B 94.95(15)
O1B Pd1B N2B 172.66(15)
C8B O1B Pd1B 127.0(3)
C9B O2B Pd1B 125.6(4)
C2B N1B C1B 115.4(4)
C2B N1B Pd1B 124.1(3)
C1B N1B Pd1B 120.4(3)
C15B N2B C16B 112.7(5)
C15B N2B Pd1B 122.6(4)
C16B N2B Pd1B 124.6(3)
N1B C1B C17B 112.9(4)
N1B C1B H1C 109.0
C17B C1B H1C 109.0
N1B C1B H1D 109.0
C17B C1B H1D 109.0
H1C C1B H1D 107.8
N1B C2B C3B 128.7(4)
N1B C2B H2B 115.6
C3B C2B H2B 115.6
C8B C3B C4B 120.1(4)
C8B C3B C2B 123.1(4)
C4B C3B C2B 116.7(5)
C5B C4B C3B 120.8(6)
C5B C4B H4B 119.6
C3B C4B H4B 119.6
C4B C5B C6B 118.5(6)
C4B C5B H5B 120.8
C6B C5B H5B 120.8
C7B C6B C5B 122.7(5)
C7B C6B H6B 118.7
C5B C6B H6B 118.7
C6B C7B C8B 119.7(6)
C6B C7B H7B 120.2
C8B C7B H7B 120.2
O1B C8B C3B 124.9(4)
O1B C8B C7B 116.9(5)
C3B C8B C7B 118.2(5)
O2B C9B C14B 124.4(5)
O2B C9B C10B 118.2(7)
C14B C9B C10B 117.4(6)
C11B C10B C9B 119.9(9)
C11B C10B H10B 120.0
C9B C10B H10B 120.0
C12B C11B C10B 122.4(10)
C12B C11B H11B 118.8
C10B C11B H11B 118.8
C11B C12B C13B 119.2(9)
C11B C12B H12B 120.4
C13B C12B H12B 120.4
C12B C13B C14B 121.8(10)
C12B C13B H13B 119.1
C14B C13B H13B 119.1
C9B C14B C13B 119.3(7)
C9B C14B C15B 123.4(5)
C13B C14B C15B 117.2(7)
N2B C15B C14B 128.6(6)
N2B C15B H15B 115.7
C14B C15B H15B 115.7
N2B C16B C17B 116.6(4)
N2B C16B H16C 108.1
C17B C16B H16C 108.1
N2B C16B H16D 108.1
C17B C16B H16D 108.1
H16C C16B H16D 107.3
C19B C17B C16B 112.4(4)
C19B C17B C1B 112.6(4)
C16B C17B C1B 108.7(4)
C19B C17B C18B 108.8(4)
C16B C17B C18B 108.0(4)
C1B C17B C18B 106.0(4)
C17B C18B H18D 109.5
C17B C18B H18E 109.5
H18D C18B H18E 109.5
C17B C18B H18F 109.5
H18D C18B H18F 109.5
H18E C18B H18F 109.5
C17B C19B H19D 109.5
C17B C19B H19E 109.5
H19D C19B H19E 109.5
C17B C19B H19F 109.5
H19D C19B H19F 109.5
H19E C19B H19F 109.5

loop_
_geom_bond_atom_site_label_1
_geom_bond_atom_site_label_2
_geom_bond_distance
Pd1A O1A 1.982(3)
Pd1A O2A 2.001(3)
Pd1A N2A 2.002(3)
Pd1A N1A 2.014(3)
O1A C8A 1.310(4)
O2A C9A 1.298(4)
N1A C2A 1.286(4)
N1A C1A 1.475(5)
N2A C15A 1.292(5)
N2A C16A 1.469(5)
C1A C17A 1.516(5)
C1A H1A 0.9700
C1A H1B 0.9700
C2A C3A 1.423(5)
C2A H2A 0.9300
C3A C8A 1.405(5)
C3A C4A 1.418(5)
C4A C5A 1.364(6)
C4A H4A 0.9300
C5A C6A 1.397(7)
C5A H5A 0.9300
C6A C7A 1.366(6)
C6A H6A 0.9300
C7A C8A 1.412(5)
C7A H7A 0.9300
C9A C14A 1.404(6)
C9A C10A 1.420(6)
C10A C11A 1.374(6)
C10A H10A 0.9300
C11A C12A 1.379(7)
C11A H11A 0.9300
C12A C13A 1.357(7)
C12A H12A 0.9300
C13A C14A 1.429(5)
C13A H13A 0.9300
C14A C15A 1.431(5)
C15A H15A 0.9300
C16A C17A 1.513(5)
C16A H16A 0.9700
C16A H16B 0.9700
C17A C18A 1.526(5)
C17A C19A 1.526(6)
C18A H18A 0.9600
C18A H18B 0.9600
C18A H18C 0.9600
C19A H19A 0.9600
C19A H19B 0.9600
C19A H19C 0.9600
C20A O5A 1.246(13)
C20A O5B 1.27(3)
C20A C21A 1.508(13)
C20A H20A 0.9700
C20A H20B 0.9700
C20A H20C 0.9598
C20A H20D 0.9599
C21A H21A 0.9600
C21A H21B 0.9600
C21A H21C 0.9600
O5A H20C 1.2516
O5A H5AB 0.8200
O5B H5BA 0.8200
Pd1B O2B 1.979(3)
Pd1B N1B 1.981(3)
Pd1B O1B 1.995(3)
Pd1B N2B 2.008(4)
O1B C8B 1.302(6)
O2B C9B 1.312(7)
N1B C2B 1.288(5)
N1B C1B 1.468(5)
N2B C15B 1.287(6)
N2B C16B 1.476(7)
C1B C17B 1.533(6)
C1B H1C 0.9700
C1B H1D 0.9700
C2B C3B 1.432(6)
C2B H2B 0.9300
C3B C8B 1.397(7)
C3B C4B 1.403(7)
C4B C5B 1.376(8)
C4B H4B 0.9300
C5B C6B 1.379(10)
C5B H5B 0.9300
C6B C7B 1.363(9)
C6B H6B 0.9300
C7B C8B 1.417(6)
C7B H7B 0.9300
C9B C14B 1.404(9)
C9B C10B 1.418(8)
C10B C11B 1.387(12)
C10B H10B 0.9300
C11B C12B 1.346(15)
C11B H11B 0.9300
C12B C13B 1.354(13)
C12B H12B 0.9300
C13B C14B 1.415(8)
C13B H13B 0.9300
C14B C15B 1.434(9)
C15B H15B 0.9300
C16B C17B 1.507(7)
C16B H16C 0.9700
C16B H16D 0.9700
C17B C19B 1.504(6)
C17B C18B 1.541(6)
C18B H18D 0.9600
C18B H18E 0.9600
C18B H18F 0.9600
C19B H19D 0.9600
C19B H19E 0.9600
C19B H19F 0.9600

loop_
_geom_hbond_atom_site_label_D
_geom_hbond_atom_site_label_H
_geom_hbond_atom_site_label_A
_geom_hbond_site_symmetry_A
_geom_hbond_distance_DH
_geom_hbond_distance_HA
_geom_hbond_distance_DA
_geom_hbond_angle_DHA
_geom_hbond_publ_flag
O5A H5AB O1A 2_545 0.82 2.33 3.020(13) 142 y

loop_
_geom_torsion_atom_site_label_1
_geom_torsion_atom_site_label_2
_geom_torsion_atom_site_label_3
_geom_torsion_atom_site_label_4
_geom_torsion
O2A Pd1A O1A C8A 178.3(4)
N1A Pd1A O1A C8A 1.0(3)
N2A Pd1A O2A C9A 5.3(3)
O1A Pd1A O2A C9A -176.2(3)
O1A Pd1A N1A C2A 2.5(3)
N2A Pd1A N1A C2A -178.6(3)
O1A Pd1A N1A C1A -175.8(3)
N2A Pd1A N1A C1A 3.1(3)
O2A Pd1A N2A C15A -4.4(3)
N1A Pd1A N2A C15A 173.1(3)
O2A Pd1A N2A C16A 171.8(3)
N1A Pd1A N2A C16A -10.7(3)
C2A N1A C1A C17A 150.9(4)
Pd1A N1A C1A C17A -30.7(5)
C1A N1A C2A C3A 175.3(4)
Pd1A N1A C2A C3A -3.2(6)
N1A C2A C3A C8A -0.3(7)
N1A C2A C3A C4A -178.5(4)
C8A C3A C4A C5A -0.5(7)
C2A C3A C4A C5A 177.8(5)
C3A C4A C5A C6A -1.7(9)
C4A C5A C6A C7A 2.1(10)
C5A C6A C7A C8A -0.1(9)
Pd1A O1A C8A C3A -4.3(6)
Pd1A O1A C8A C7A 175.8(3)
C4A C3A C8A O1A -177.4(4)
C2A C3A C8A O1A 4.4(6)
C4A C3A C8A C7A 2.5(6)
C2A C3A C8A C7A -175.7(4)
C6A C7A C8A O1A 177.7(5)
C6A C7A C8A C3A -2.2(7)
Pd1A O2A C9A C14A -1.8(6)
Pd1A O2A C9A C10A 178.3(3)
O2A C9A C10A C11A -179.4(4)
C14A C9A C10A C11A 0.6(6)
C9A C10A C11A C12A 0.6(7)
C10A C11A C12A C13A -0.5(8)
C11A C12A C13A C14A -0.9(7)
O2A C9A C14A C13A 178.1(4)
C10A C9A C14A C13A -1.9(6)
O2A C9A C14A C15A -4.6(6)
C10A C9A C14A C15A 175.3(4)
C12A C13A C14A C9A 2.1(6)
C12A C13A C14A C15A -175.4(4)
C16A N2A C15A C14A -176.2(4)
Pd1A N2A C15A C14A 0.1(5)
C9A C14A C15A N2A 5.6(6)
C13A C14A C15A N2A -177.1(4)
C15A N2A C16A C17A -136.7(3)
Pd1A N2A C16A C17A 46.8(4)
N2A C16A C17A C1A -75.5(4)
N2A C16A C17A C18A 169.3(4)
N2A C16A C17A C19A 48.9(5)
N1A C1A C17A C16A 65.9(4)
N1A C1A C17A C18A -179.0(4)
N1A C1A C17A C19A -58.9(5)
O2B Pd1B O1B C8B -176.0(4)
N1B Pd1B O1B C8B 2.3(3)
O1B Pd1B O2B C9B 163.4(4)
N2B Pd1B O2B C9B -18.7(4)
O1B Pd1B N1B C2B -0.9(3)
N2B Pd1B N1B C2B -179.0(3)
O1B Pd1B N1B C1B -175.4(3)
N2B Pd1B N1B C1B 6.5(3)
O2B Pd1B N2B C15B 10.8(4)
N1B Pd1B N2B C15B -167.8(4)
O2B Pd1B N2B C16B -171.4(4)
N1B Pd1B N2B C16B 10.1(4)
C2B N1B C1B C17B 136.8(4)
Pd1B N1B C1B C17B -48.2(5)
C1B N1B C2B C3B 175.0(4)
Pd1B N1B C2B C3B 0.3(6)
N1B C2B C3B C8B -0.4(7)
N1B C2B C3B C4B -178.1(4)
C8B C3B C4B C5B 0.1(7)
C2B C3B C4B C5B 177.8(5)
C3B C4B C5B C6B 1.0(9)
C4B C5B C6B C7B -1.5(10)
C5B C6B C7B C8B 0.9(9)
Pd1B O1B C8B C3B -3.0(6)
Pd1B O1B C8B C7B 177.1(3)
C4B C3B C8B O1B 179.5(4)
C2B C3B C8B O1B 1.8(7)
C4B C3B C8B C7B -0.6(6)
C2B C3B C8B C7B -178.3(4)
C6B C7B C8B O1B -179.9(5)
C6B C7B C8B C3B 0.2(7)
Pd1B O2B C9B C14B 16.8(7)
Pd1B O2B C9B C10B -164.2(4)
O2B C9B C10B C11B 179.4(6)
C14B C9B C10B C11B -1.5(8)
C9B C10B C11B C12B 0.3(13)
C10B C11B C12B C13B 1.5(16)
C11B C12B C13B C14B -2.1(14)
O2B C9B C14B C13B 180.0(5)
C10B C9B C14B C13B 0.9(7)
O2B C9B C14B C15B -1.4(8)
C10B C9B C14B C15B 179.6(5)
C12B C13B C14B C9B 0.8(10)
C12B C13B C14B C15B -177.9(7)
C16B N2B C15B C14B -178.9(5)
Pd1B N2B C15B C14B -0.8(7)
C9B C14B C15B N2B -7.3(8)
C13B C14B C15B N2B 171.3(5)
C15B N2B C16B C17B -166.5(4)
Pd1B N2B C16B C17B 15.5(7)
N2B C16B C17B C19B 66.4(6)
N2B C16B C17B C1B -59.0(6)
N2B C16B C17B C18B -173.5(4)
N1B C1B C17B C19B -47.4(6)
N1B C1B C17B C16B 77.9(5)
N1B C1B C17B C18B -166.3(4)
